data_4503909
loop_
_publ_author_name
'Beer, Leanne'
'Mandal, Swadhin K.'
'Reed, Robert W.'
'Oakley, Richard T.'
'Tham, Fook S.'
'Donnadieu, Bruno'
'Haddon, Robert C.'

_publ_section_title
;
 The First Electronically Stabilized Phenalenyl Radical:&#x00A0; Effect of
 Substituents on Solution Chemistry and Solid-State Structure
;
_journal_issue 4
_journal_name_full 'Crystal Growth &amp; Design'
_journal_page_first 802
_journal_paper_doi 10.1021/cg0603366
_journal_volume 7
_journal_year 2007
_chemical_formula_sum 'C18 H16 O4'
_chemical_formula_weight 296.31
_chemical_name_systematic
;
 ?
;
_space_group_IT_number 14
_symmetry_space_group_name_Hall '-P 2yn'
_symmetry_space_group_name_H-M 'P 1 21/n 1'
_atom_sites_solution_hydrogens geom
_atom_sites_solution_primary direct
_atom_sites_solution_secondary difmap
_audit_creation_method SHELXL-97
_cell_angle_alpha 90.00
_cell_angle_beta 97.731(3)
_cell_angle_gamma 90.00
_cell_formula_units_Z 4
_cell_length_a 11.9301(16)
_cell_length_b 7.9101(11)
_cell_length_c 14.804(2)
_cell_measurement_temperature 90(2)
_cell_volume 1384.3(3)
_computing_structure_refinement 'SHELXL-97 (Sheldrick, 1997)'
_diffrn_ambient_temperature 90(2)
_diffrn_measured_fraction_theta_full 0.998
_diffrn_measured_fraction_theta_max 0.998
_diffrn_radiation_monochromator graphite
_diffrn_radiation_source 'fine-focus sealed tube'
_diffrn_radiation_type MoK\a
_diffrn_radiation_wavelength 0.71073
_diffrn_reflns_av_R_equivalents 0.0317
_diffrn_reflns_av_sigmaI/netI 0.0282
_diffrn_reflns_limit_h_max 12
_diffrn_reflns_limit_h_min -13
_diffrn_reflns_limit_k_max 8
_diffrn_reflns_limit_k_min -8
_diffrn_reflns_limit_l_max 15
_diffrn_reflns_limit_l_min -16
_diffrn_reflns_number 7472
_diffrn_reflns_theta_full 23.25
_diffrn_reflns_theta_max 23.25
_diffrn_reflns_theta_min 2.35
_exptl_absorpt_coefficient_mu 0.100
_exptl_absorpt_correction_T_max 0.9734
_exptl_absorpt_correction_T_min 0.9600
_exptl_crystal_density_diffrn 1.422
_exptl_crystal_density_method 'not measured'
_exptl_crystal_F_000 624
_exptl_crystal_size_max 0.41
_exptl_crystal_size_mid 0.34
_exptl_crystal_size_min 0.27
_refine_diff_density_max 0.369
_refine_diff_density_min -0.274
_refine_diff_density_rms 0.048
_refine_ls_extinction_coef 0.003(2)
_refine_ls_extinction_expression Fc^*^=kFc[1+0.001xFc^2^\l^3^/sin(2\q)]^-1/4^
_refine_ls_extinction_method SHELXL
_refine_ls_goodness_of_fit_ref 1.035
_refine_ls_hydrogen_treatment mixed
_refine_ls_matrix_type full
_refine_ls_number_parameters 213
_refine_ls_number_reflns 1984
_refine_ls_number_restraints 0
_refine_ls_restrained_S_all 1.035
_refine_ls_R_factor_all 0.0895
_refine_ls_R_factor_gt 0.0699
_refine_ls_shift/su_max 0.000
_refine_ls_shift/su_mean 0.000
_refine_ls_structure_factor_coef Fsqd
_refine_ls_weighting_details 'calc w=1/[\s^2^(Fo^2^)+(0.1025P)^2^+1.4053P] where P=(Fo^2^+2Fc^2^)/3'
_refine_ls_weighting_scheme calc
_refine_ls_wR_factor_gt 0.1915
_refine_ls_wR_factor_ref 0.2129
_reflns_number_gt 1497
_reflns_number_total 1984
_reflns_threshold_expression >2sigma(I)
_cod_data_source_file cg0603366si20060605_092223.cif
_cod_data_source_block rh34_0m
_cod_database_code 4503909

loop_
_symmetry_equiv_pos_as_xyz
'x, y, z'
'-x+1/2, y+1/2, -z+1/2'
'-x, -y, -z'
'x-1/2, -y-1/2, z-1/2'

loop_
_atom_site_label
_atom_site_type_symbol
_atom_site_fract_x
_atom_site_fract_y
_atom_site_fract_z
_atom_site_U_iso_or_equiv
_atom_site_adp_type
_atom_site_occupancy
_atom_site_symmetry_multiplicity
_atom_site_calc_flag
_atom_site_refinement_flags
O1 O 0.2456(3) 1.1770(4) 0.4702(3) 0.1058(12) Uani 1 1 d .
O2 O 0.3849(2) 1.0266(3) 0.7774(2) 0.0832(9) Uani 1 1 d .
O3 O 0.47938(19) 0.7487(3) 0.8112(2) 0.0721(8) Uani 1 1 d .
O4 O 0.31267(19) 1.0148(3) 0.3446(2) 0.0780(9) Uani 1 1 d .
C1 C 0.3068(3) 1.0700(4) 0.5314(4) 0.0712(12) Uani 1 1 d .
C2 C 0.3149(3) 1.1014(4) 0.6224(4) 0.0764(13) Uani 1 1 d .
H2 H 0.2807 1.2003 0.6428 0.092 Uiso 1 1 calc R
C3 C 0.3722(3) 0.9917(4) 0.6864(3) 0.0666(11) Uani 1 1 d .
C3A C 0.4193(2) 0.8400(4) 0.6585(3) 0.0590(10) Uani 1 1 d .
C4 C 0.4732(2) 0.7132(4) 0.7202(3) 0.0593(10) Uani 1 1 d .
C5 C 0.5136(2) 0.5677(4) 0.6889(3) 0.0569(10) Uani 1 1 d .
H5 H 0.5475 0.4870 0.7316 0.068 Uiso 1 1 calc R
C6 C 0.5069(2) 0.5316(4) 0.5950(3) 0.0511(9) Uani 1 1 d .
C6A C 0.4571(2) 0.6535(3) 0.5307(3) 0.0509(9) Uani 1 1 d .
C7 C 0.4509(2) 0.6224(4) 0.4367(3) 0.0501(9) Uani 1 1 d .
C8 C 0.4028(2) 0.7488(4) 0.3740(3) 0.0540(9) Uani 1 1 d .
H8 H 0.4022 0.7310 0.3105 0.065 Uiso 1 1 calc R
C9 C 0.3583(2) 0.8929(4) 0.4028(3) 0.0587(10) Uani 1 1 d .
C9A C 0.3567(2) 0.9266(4) 0.4977(3) 0.0601(11) Uani 1 1 d .
C9B C 0.4113(2) 0.8083(4) 0.5638(3) 0.0537(10) Uani 1 1 d .
C10 C 0.2162(4) 1.3359(5) 0.4973(4) 0.0929(15) Uani 1 1 d .
H10A H 0.1755 1.3218 0.5508 0.112 Uiso 1 1 calc R
H10B H 0.2871 1.3977 0.5184 0.112 Uiso 1 1 calc R
C11 C 0.1590(11) 1.4256(15) 0.4434(9) 0.151(5) Uani 0.50 1 d P
H11A H 0.1981 1.4444 0.3901 0.227 Uiso 0.50 1 calc PR
H11B H 0.1465 1.5343 0.4721 0.227 Uiso 0.50 1 calc PR
H11C H 0.0860 1.3708 0.4241 0.227 Uiso 0.50 1 calc PR
C12 C 0.3408(4) 1.1840(6) 0.8056(4) 0.1007(17) Uani 1 1 d .
H12A H 0.3691 1.2780 0.7708 0.121 Uiso 1 1 calc R
H12B H 0.2572 1.1829 0.7926 0.121 Uiso 1 1 calc R
C13 C 0.3704(7) 1.2067(11) 0.8894(6) 0.079(2) Uani 0.50 1 d P
H13A H 0.3438 1.1121 0.9236 0.119 Uiso 0.50 1 calc PR
H13B H 0.3375 1.3123 0.9083 0.119 Uiso 0.50 1 calc PR
H13C H 0.4531 1.2134 0.9017 0.119 Uiso 0.50 1 calc PR
C14 C 0.5328(3) 0.6275(6) 0.8752(3) 0.0863(13) Uani 1 1 d .
H14A H 0.4911 0.5206 0.8684 0.129 Uiso 1 1 calc R
H14B H 0.5330 0.6704 0.9374 0.129 Uiso 1 1 calc R
H14C H 0.6109 0.6089 0.8637 0.129 Uiso 1 1 calc R
C15 C 0.3165(3) 0.9857(5) 0.2496(4) 0.0818(13) Uani 1 1 d .
H15A H 0.3952 0.9702 0.2391 0.123 Uiso 1 1 calc R
H15B H 0.2840 1.0831 0.2144 0.123 Uiso 1 1 calc R
H15C H 0.2729 0.8840 0.2302 0.123 Uiso 1 1 calc R

loop_
_atom_site_aniso_label
_atom_site_aniso_U_11
_atom_site_aniso_U_22
_atom_site_aniso_U_33
_atom_site_aniso_U_23
_atom_site_aniso_U_13
_atom_site_aniso_U_12
O1 0.078(2) 0.0512(17) 0.177(3) -0.0135(18) -0.0234(19) 0.0315(15)
O2 0.0505(15) 0.0556(16) 0.142(3) -0.0250(17) 0.0076(15) 0.0151(12)
O3 0.0476(14) 0.0550(15) 0.113(2) -0.0054(15) 0.0098(14) 0.0100(11)
O4 0.0400(14) 0.0404(14) 0.150(3) 0.0142(16) -0.0012(15) 0.0074(10)
C1 0.0333(17) 0.0352(19) 0.138(4) -0.011(2) -0.015(2) 0.0083(14)
C2 0.0281(17) 0.0359(19) 0.160(4) -0.024(2) -0.008(2) 0.0075(14)
C3 0.0283(17) 0.043(2) 0.126(3) -0.019(2) 0.0023(18) -0.0001(14)
C3A 0.0236(15) 0.0334(17) 0.119(3) -0.0079(19) 0.0050(16) -0.0001(13)
C4 0.0289(16) 0.046(2) 0.103(3) -0.0061(19) 0.0088(16) -0.0008(14)
C5 0.0293(16) 0.0380(18) 0.102(3) 0.0035(18) 0.0044(16) 0.0018(13)
C6 0.0215(14) 0.0297(16) 0.101(3) 0.0019(17) 0.0044(15) -0.0020(12)
C6A 0.0176(13) 0.0256(16) 0.108(3) 0.0024(17) 0.0010(14) -0.0028(11)
C7 0.0212(14) 0.0274(16) 0.099(3) 0.0032(16) -0.0018(15) -0.0015(12)
C8 0.0252(14) 0.0346(17) 0.099(3) 0.0048(16) -0.0025(15) -0.0028(12)
C9 0.0256(15) 0.0275(17) 0.119(3) 0.0065(18) -0.0063(17) 0.0006(12)
C9A 0.0201(15) 0.0277(17) 0.129(3) -0.0023(19) -0.0028(16) 0.0016(12)
C9B 0.0198(14) 0.0278(16) 0.112(3) -0.0026(17) 0.0032(15) -0.0034(12)
C10 0.068(3) 0.042(2) 0.165(5) 0.009(3) 0.004(3) 0.0058(19)
C11 0.158(12) 0.090(8) 0.193(13) 0.036(8) -0.020(9) 0.073(9)
C12 0.062(3) 0.083(3) 0.151(5) -0.051(3) -0.007(3) 0.029(2)
C13 0.079(5) 0.072(5) 0.086(6) -0.015(5) 0.004(5) 0.024(4)
C14 0.067(3) 0.077(3) 0.113(3) -0.009(3) 0.004(2) 0.017(2)
C15 0.046(2) 0.053(2) 0.142(4) 0.025(3) -0.006(2) 0.0068(17)

loop_
_atom_type_symbol
_atom_type_description
_atom_type_scat_dispersion_real
_atom_type_scat_dispersion_imag
_atom_type_scat_source
C C 0.0033 0.0016 'International Tables Vol C Tables 4.2.6.8 and 6.1.1.4'
H H 0.0000 0.0000 'International Tables Vol C Tables 4.2.6.8 and 6.1.1.4'
O O 0.0106 0.0060 'International Tables Vol C Tables 4.2.6.8 and 6.1.1.4'

loop_
_geom_angle_atom_site_label_1
_geom_angle_atom_site_label_2
_geom_angle_atom_site_label_3
_geom_angle
_geom_angle_site_symmetry_1
_geom_angle_site_symmetry_3
C1 O1 C10 120.2(4) . .
C3 O2 C12 117.8(4) . .
C4 O3 C14 118.2(3) . .
C9 O4 C15 116.5(3) . .
C2 C1 O1 120.0(3) . .
C2 C1 C9A 121.5(4) . .
O1 C1 C9A 118.5(4) . .
C1 C2 C3 121.5(3) . .
O2 C3 C2 121.6(3) . .
O2 C3 C3A 117.8(4) . .
C2 C3 C3A 120.6(4) . .
C3 C3A C9B 117.7(4) . .
C3 C3A C4 124.4(4) . .
C9B C3A C4 117.9(3) . .
C5 C4 O3 122.5(3) . .
C5 C4 C3A 121.4(4) . .
O3 C4 C3A 116.1(3) . .
C4 C5 C6 122.3(3) . .
C5 C6 C7 121.5(3) . 3_666
C5 C6 C6A 118.9(3) . .
C7 C6 C6A 119.6(3) 3_666 .
C7 C6A C6 120.3(3) . .
C7 C6A C9B 120.6(3) . .
C6 C6A C9B 119.1(4) . .
C6A C7 C6 120.2(3) . 3_666
C6A C7 C8 118.9(3) . .
C6 C7 C8 120.9(4) 3_666 .
C9 C8 C7 121.7(4) . .
C8 C9 O4 122.7(4) . .
C8 C9 C9A 121.7(3) . .
O4 C9 C9A 115.7(3) . .
C1 C9A C9 124.1(3) . .
C1 C9A C9B 117.2(4) . .
C9 C9A C9B 118.7(3) . .
C3A C9B C9A 121.4(3) . .
C3A C9B C6A 120.3(3) . .
C9A C9B C6A 118.3(4) . .
C11 C10 O1 119.1(8) . .
C13 C12 O2 110.2(5) . .

loop_
_geom_bond_atom_site_label_1
_geom_bond_atom_site_label_2
_geom_bond_distance
_geom_bond_site_symmetry_2
O1 C1 1.375(5) .
O1 C10 1.379(5) .
O2 C3 1.364(5) .
O2 C12 1.436(5) .
O3 C4 1.368(4) .
O3 C14 1.436(5) .
O4 C9 1.358(4) .
O4 C15 1.432(5) .
C1 C2 1.361(6) .
C1 C9A 1.404(5) .
C2 C3 1.395(6) .
C3 C3A 1.410(5) .
C3A C9B 1.414(5) .
C3A C4 1.448(5) .
C4 C5 1.353(5) .
C5 C6 1.410(5) .
C6 C7 1.422(4) 3_666
C6 C6A 1.427(5) .
C6A C7 1.406(5) .
C6A C9B 1.453(4) .
C7 C6 1.422(4) 3_666
C7 C8 1.430(4) .
C8 C9 1.351(5) .
C9 C9A 1.432(5) .
C9A C9B 1.444(5) .
C10 C11 1.208(10) .
C12 C13 1.256(8) .
